data_7114395
loop_
_publ_author_name
'Willis, Michael C.'
'Claverie, Christelle K.'
'Mahon, Mary F.'

_publ_section_title
;
 Tandem intermolecular Suzuki coupling/intramolecular vinyl
 triflate--arene couplingElectronic supplementary information (ESI)
 available: experimental and crystallographic data for compound 5. See
 http://www.rsc.org/suppdata/cc/b2/b200692h/
;
_journal_issue 8
_journal_name_full 'Chemical Communications'
_journal_page_first 832
_journal_paper_doi 10.1039/b200692h
_journal_year 2002
_chemical_formula_sum 'C30 H28 N4 O4'
_chemical_formula_weight 508.5
_chemical_name_systematic
;
 ?
;
_space_group_IT_number 61
_symmetry_cell_setting orthorhombic
_symmetry_space_group_name_Hall '-P 2ac 2ab'
_symmetry_space_group_name_H-M 'P b c a'
_atom_sites_solution_hydrogens geom
_atom_sites_solution_primary direct
_atom_sites_solution_secondary difmap
_audit_creation_method SHELXL-97
_cell_angle_alpha 90.00
_cell_angle_beta 90.00
_cell_angle_gamma 90.00
_cell_formula_units_Z 8
_cell_length_a 9.20400(10)
_cell_length_b 16.1930(2)
_cell_length_c 34.3440(5)
_cell_measurement_reflns_used 25
_cell_measurement_temperature 150(2)
_cell_measurement_theta_max 18
_cell_measurement_theta_min 12
_cell_volume 5118.64(11)
_computing_data_reduction 'Denzo and Scalepack (otwinowski & Minor, 1997'
_computing_molecular_graphics 'ORTEX (P.McArdle, 1995)'
_computing_publication_material 'SHELXL-97/2 (Sheldrick,1997)'
_computing_structure_refinement 'SHELXL-97 (Sheldrick, 1997)'
_computing_structure_solution 'SHELXS-97 (Sheldrick, 1990)'
_diffrn_ambient_temperature 150(2)
_diffrn_measured_fraction_theta_full 0.963
_diffrn_measured_fraction_theta_max 0.963
_diffrn_measurement_device_type KappaCCD
_diffrn_measurement_method KappaCCD
_diffrn_radiation_monochromator graphite
_diffrn_radiation_source 'fine-focus sealed tube'
_diffrn_radiation_type MoK\a
_diffrn_radiation_wavelength 0.71073
_diffrn_reflns_av_R_equivalents 0.0911
_diffrn_reflns_av_sigmaI/netI 0.0609
_diffrn_reflns_limit_h_max 12
_diffrn_reflns_limit_h_min -12
_diffrn_reflns_limit_k_max 21
_diffrn_reflns_limit_k_min -21
_diffrn_reflns_limit_l_max 45
_diffrn_reflns_limit_l_min -45
_diffrn_reflns_number 40645
_diffrn_reflns_theta_full 28.26
_diffrn_reflns_theta_max 28.26
_diffrn_reflns_theta_min 3.56
_exptl_absorpt_coefficient_mu 0.089
_exptl_absorpt_correction_T_max 0.9889
_exptl_absorpt_correction_T_min 0.9737
_exptl_absorpt_correction_type none
_exptl_crystal_colour Deep_Yellow
_exptl_crystal_density_diffrn 1.320
_exptl_crystal_density_method 'not measured'
_exptl_crystal_description Tabloid
_exptl_crystal_F_000 2144
_exptl_crystal_size_max 0.30
_exptl_crystal_size_mid 0.30
_exptl_crystal_size_min 0.13
_refine_diff_density_max 0.343
_refine_diff_density_min -0.323
_refine_diff_density_rms 0.050
_refine_ls_extinction_method none
_refine_ls_goodness_of_fit_ref 0.957
_refine_ls_hydrogen_treatment mixed
_refine_ls_matrix_type full
_refine_ls_number_parameters 351
_refine_ls_number_reflns 6112
_refine_ls_number_restraints 0
_refine_ls_restrained_S_all 0.957
_refine_ls_R_factor_all 0.1016
_refine_ls_R_factor_gt 0.0594
_refine_ls_shift/su_max 0.001
_refine_ls_shift/su_mean 0.000
_refine_ls_structure_factor_coef Fsqd
_refine_ls_weighting_details 'calc w=1/[\s^2^(Fo^2^)+(0.0756P)^2^+3.1529P] where P=(Fo^2^+2Fc^2^)/3'
_refine_ls_weighting_scheme calc
_refine_ls_wR_factor_gt 0.1352
_refine_ls_wR_factor_ref 0.1606
_reflns_number_gt 3998
_reflns_number_total 6112
_reflns_threshold_expression >2sigma(I)
_cod_data_source_file b200692h.txt
_cod_data_source_block k01mcw1a_(compound_5)
_cod_depositor_comments
;
The following automatic conversions were performed:
'_atom_site_symetry_multiplicity' tag replaced with
'_atom_site_symmetry_multiplicity'.

Automatic conversion script
Id: cif_correct_tags 1440 2010-10-19 06:21:57Z saulius 

The following automatic conversions were performed:

'_symmetry_cell_setting' value 'Orthorhombic' changed to
'orthorhombic' according to
/usr/data/users/saulius/automatic-downloads/retrospective/RSC/lib/dictionaries/cif_core.dic
dictionary named 'cif_core.dic' version 2.4.2 from 2011-04-26.

Automatic conversion script
Id: cif_fix_values 2281 2013-09-26 08:29:07Z andrius 
;
_cod_original_sg_symbol_H-M Pbca
_cod_database_code 7114395

loop_
_symmetry_equiv_pos_as_xyz
'x, y, z'
'-x+1/2, -y, z+1/2'
'x+1/2, -y+1/2, -z'
'-x, y+1/2, -z+1/2'
'-x, -y, -z'
'x-1/2, y, -z-1/2'
'-x-1/2, y-1/2, z'
'x, -y-1/2, z-1/2'

loop_
_atom_site_label
_atom_site_type_symbol
_atom_site_fract_x
_atom_site_fract_y
_atom_site_fract_z
_atom_site_U_iso_or_equiv
_atom_site_adp_type
_atom_site_occupancy
_atom_site_symmetry_multiplicity
_atom_site_calc_flag
_atom_site_refinement_flags
O1 O 0.2777(2) -0.05576(16) -0.06811(6) 0.0711(7) Uani 1 1 d .
O2 O 0.36061(18) -0.13061(11) -0.11589(5) 0.0490(5) Uani 1 1 d .
O3 O 0.81079(17) -0.04215(10) -0.17263(5) 0.0389(4) Uani 1 1 d .
O4 O 0.98644(17) -0.00466(11) -0.13482(5) 0.0444(4) Uani 1 1 d .
N1 N 0.3763(2) -0.07803(14) -0.09022(6) 0.0444(5) Uani 1 1 d .
N2 N 0.85581(19) -0.01997(10) -0.14086(5) 0.0311(4) Uani 1 1 d .
N3 N 0.9274(2) 0.06019(11) -0.06685(5) 0.0325(4) Uani 1 1 d .
N4 N 0.95731(19) 0.09355(11) -0.03075(5) 0.0318(4) Uani 1 1 d .
C1 C 0.5173(2) -0.03960(14) -0.08552(6) 0.0341(5) Uani 1 1 d .
C2 C 0.5475(2) 0.00366(16) -0.05114(6) 0.0402(6) Uani 1 1 d .
H2 H 0.4739 0.0104 -0.0320 0.048 Uiso 1 1 calc R
C3 C 0.6822(2) 0.03603(15) -0.04514(6) 0.0379(5) Uani 1 1 d .
H3 H 0.7021 0.0642 -0.0215 0.045 Uiso 1 1 calc R
C4 C 0.7932(2) 0.02853(13) -0.07348(6) 0.0305(5) Uani 1 1 d .
C5 C 0.7547(2) -0.01150(12) -0.10888(6) 0.0282(4) Uani 1 1 d .
C6 C 0.6180(2) -0.04554(12) -0.11464(6) 0.0298(5) Uani 1 1 d .
H6 H 0.5948 -0.0725 -0.1384 0.036 Uiso 1 1 calc R
C7 C 1.0781(2) 0.13269(13) -0.02702(6) 0.0291(4) Uani 1 1 d .
C8 C 1.1817(3) 0.14817(18) -0.06017(7) 0.0496(7) Uani 1 1 d .
H8A H 1.2409 0.0987 -0.0646 0.074 Uiso 1 1 calc R
H8B H 1.2452 0.1948 -0.0537 0.074 Uiso 1 1 calc R
H8C H 1.1265 0.1610 -0.0838 0.074 Uiso 1 1 calc R
C9 C 1.1088(2) 0.16563(12) 0.01239(6) 0.0270(4) Uani 1 1 d .
C10 C 1.2398(2) 0.20348(14) 0.02238(6) 0.0339(5) Uani 1 1 d .
H10 H 1.3131 0.2100 0.0031 0.041 Uiso 1 1 calc R
C11 C 1.2649(2) 0.23167(14) 0.05974(6) 0.0330(5) Uani 1 1 d .
H11 H 1.3554 0.2571 0.0655 0.040 Uiso 1 1 calc R
C12 C 1.1614(2) 0.22404(12) 0.08930(6) 0.0280(4) Uani 1 1 d .
C13 C 1.0290(2) 0.18746(14) 0.07887(6) 0.0311(5) Uani 1 1 d .
H13 H 0.9547 0.1822 0.0979 0.037 Uiso 1 1 calc R
C14 C 1.0041(2) 0.15894(13) 0.04174(6) 0.0310(5) Uani 1 1 d .
H14 H 0.9132 0.1340 0.0359 0.037 Uiso 1 1 calc R
C15 C 1.1940(2) 0.25218(12) 0.12982(6) 0.0276(4) Uani 1 1 d .
C16 C 1.3291(2) 0.24647(12) 0.14392(6) 0.0295(4) Uani 1 1 d .
H16 H 1.4004 0.2229 0.1273 0.035 Uiso 1 1 calc R
C17 C 1.3790(2) 0.27388(12) 0.18367(6) 0.0319(5) Uani 1 1 d .
C18 C 1.2737(2) 0.33636(13) 0.19980(6) 0.0318(5) Uani 1 1 d .
H18 H 1.3051 0.3723 0.2200 0.038 Uiso 1 1 calc R
C19 C 1.1383(2) 0.34282(12) 0.18667(6) 0.0292(4) Uani 1 1 d .
C20 C 1.0737(2) 0.28579(12) 0.15558(6) 0.0279(4) Uani 1 1 d .
C21 C 0.9594(2) 0.34239(13) 0.13524(6) 0.0306(5) Uani 1 1 d .
H21A H 1.0009 0.3687 0.1117 0.037 Uiso 1 1 calc R
H21B H 0.8720 0.3105 0.1278 0.037 Uiso 1 1 calc R
C22 C 0.9234(2) 0.40617(13) 0.16582(6) 0.0312(5) Uani 1 1 d .
C23 C 1.0279(2) 0.40590(12) 0.19548(6) 0.0298(4) Uani 1 1 d .
C24 C 1.0172(2) 0.46069(13) 0.22656(6) 0.0334(5) Uani 1 1 d .
H24 H 1.0880 0.4606 0.2467 0.040 Uiso 1 1 calc R
C25 C 0.9013(2) 0.51555(14) 0.22761(7) 0.0370(5) Uani 1 1 d .
H25 H 0.8922 0.5528 0.2488 0.044 Uiso 1 1 calc R
C26 C 0.7990(2) 0.51655(15) 0.19818(7) 0.0382(5) Uani 1 1 d .
H26 H 0.7209 0.5549 0.1992 0.046 Uiso 1 1 calc R
C27 C 0.8095(2) 0.46173(14) 0.16706(7) 0.0352(5) Uani 1 1 d .
H27 H 0.7390 0.4625 0.1469 0.042 Uiso 1 1 calc R
C28 C 1.3927(3) 0.19861(15) 0.21108(7) 0.0463(6) Uani 1 1 d .
H28A H 1.4281 0.2169 0.2366 0.070 Uiso 1 1 calc R
H28B H 1.4612 0.1588 0.1999 0.070 Uiso 1 1 calc R
H28C H 1.2974 0.1724 0.2141 0.070 Uiso 1 1 calc R
C29 C 1.5311(2) 0.31311(15) 0.17992(8) 0.0449(6) Uani 1 1 d .
H29A H 1.5253 0.3621 0.1632 0.067 Uiso 1 1 calc R
H29B H 1.5982 0.2730 0.1684 0.067 Uiso 1 1 calc R
H29C H 1.5663 0.3291 0.2058 0.067 Uiso 1 1 calc R
C30 C 0.9913(2) 0.21625(13) 0.17742(6) 0.0338(5) Uani 1 1 d .
H30A H 0.9473 0.1786 0.1585 0.051 Uiso 1 1 calc R
H30B H 0.9151 0.2406 0.1937 0.051 Uiso 1 1 calc R
H30C H 1.0596 0.1856 0.1939 0.051 Uiso 1 1 calc R
H1 H 0.994(3) 0.0504(17) -0.0855(8) 0.054(8) Uiso 1 1 d .

loop_
_atom_site_aniso_label
_atom_site_aniso_U_11
_atom_site_aniso_U_22
_atom_site_aniso_U_33
_atom_site_aniso_U_23
_atom_site_aniso_U_13
_atom_site_aniso_U_12
O1 0.0437(12) 0.1116(19) 0.0578(13) -0.0147(11) 0.0174(9) -0.0341(11)
O2 0.0423(10) 0.0483(10) 0.0565(12) -0.0021(8) -0.0077(8) -0.0170(8)
O3 0.0447(9) 0.0415(9) 0.0306(9) -0.0074(6) 0.0008(7) -0.0055(7)
O4 0.0310(9) 0.0580(11) 0.0441(10) -0.0116(8) 0.0054(7) -0.0149(7)
N1 0.0384(12) 0.0573(13) 0.0375(12) 0.0062(10) 0.0003(9) -0.0175(10)
N2 0.0335(10) 0.0278(9) 0.0321(10) -0.0017(7) 0.0018(8) -0.0063(7)
N3 0.0296(10) 0.0391(10) 0.0289(10) -0.0042(8) -0.0011(8) -0.0069(8)
N4 0.0320(10) 0.0395(10) 0.0238(9) -0.0005(7) -0.0038(7) -0.0055(8)
C1 0.0300(12) 0.0415(12) 0.0309(12) 0.0074(9) -0.0028(9) -0.0104(9)
C2 0.0341(13) 0.0612(16) 0.0253(12) 0.0039(10) 0.0032(9) -0.0090(11)
C3 0.0356(13) 0.0549(14) 0.0232(11) -0.0016(9) -0.0024(9) -0.0084(10)
C4 0.0312(12) 0.0346(11) 0.0258(11) 0.0033(8) -0.0044(8) -0.0059(8)
C5 0.0303(11) 0.0279(10) 0.0262(11) 0.0020(8) 0.0003(8) -0.0039(8)
C6 0.0323(12) 0.0279(10) 0.0293(11) 0.0013(8) -0.0048(8) -0.0051(8)
C7 0.0251(11) 0.0327(11) 0.0294(11) -0.0016(8) 0.0001(8) -0.0021(8)
C8 0.0373(14) 0.0735(19) 0.0378(15) -0.0174(12) 0.0075(10) -0.0175(12)
C9 0.0268(11) 0.0295(10) 0.0248(11) 0.0017(8) -0.0004(8) -0.0032(8)
C10 0.0280(11) 0.0427(13) 0.0309(12) -0.0001(9) 0.0026(9) -0.0087(9)
C11 0.0274(11) 0.0386(12) 0.0330(12) 0.0011(9) -0.0021(9) -0.0091(9)
C12 0.0289(11) 0.0271(10) 0.0279(11) 0.0032(8) -0.0059(8) -0.0041(8)
C13 0.0261(11) 0.0416(12) 0.0257(11) 0.0010(8) 0.0001(8) -0.0079(9)
C14 0.0230(11) 0.0404(12) 0.0297(11) 0.0009(9) -0.0022(8) -0.0082(8)
C15 0.0295(11) 0.0262(10) 0.0270(11) 0.0039(8) -0.0044(8) -0.0065(8)
C16 0.0310(12) 0.0265(10) 0.0308(11) 0.0022(8) -0.0043(8) -0.0032(8)
C17 0.0322(12) 0.0285(10) 0.0350(12) -0.0009(8) -0.0133(9) -0.0007(8)
C18 0.0338(12) 0.0281(10) 0.0336(12) -0.0020(8) -0.0102(9) -0.0041(9)
C19 0.0327(11) 0.0285(10) 0.0264(11) 0.0017(8) -0.0046(8) -0.0066(8)
C20 0.0270(11) 0.0304(10) 0.0263(11) 0.0022(8) -0.0043(8) -0.0062(8)
C21 0.0271(11) 0.0362(11) 0.0286(11) 0.0019(8) -0.0049(8) -0.0027(8)
C22 0.0254(11) 0.0368(11) 0.0315(12) 0.0039(9) 0.0008(8) -0.0062(9)
C23 0.0272(11) 0.0288(10) 0.0334(11) 0.0039(8) -0.0012(8) -0.0072(8)
C24 0.0348(12) 0.0332(11) 0.0323(12) 0.0010(9) 0.0003(9) -0.0080(9)
C25 0.0388(13) 0.0345(12) 0.0376(13) 0.0004(9) 0.0099(10) -0.0060(9)
C26 0.0309(12) 0.0409(13) 0.0429(14) 0.0055(10) 0.0096(10) 0.0016(9)
C27 0.0239(11) 0.0444(13) 0.0373(13) 0.0075(9) 0.0027(9) -0.0023(9)
C28 0.0638(17) 0.0357(13) 0.0395(14) -0.0007(10) -0.0212(12) 0.0074(11)
C29 0.0315(13) 0.0420(13) 0.0613(17) -0.0108(11) -0.0137(11) -0.0013(10)
C30 0.0394(12) 0.0353(11) 0.0268(11) 0.0007(9) 0.0006(9) -0.0126(9)

loop_
_atom_type_symbol
_atom_type_description
_atom_type_scat_dispersion_real
_atom_type_scat_dispersion_imag
_atom_type_scat_source
C C 0.0033 0.0016 'International Tables Vol C Tables 4.2.6.8 and 6.1.1.4'
H H 0.0000 0.0000 'International Tables Vol C Tables 4.2.6.8 and 6.1.1.4'
N N 0.0061 0.0033 'International Tables Vol C Tables 4.2.6.8 and 6.1.1.4'
O O 0.0106 0.0060 'International Tables Vol C Tables 4.2.6.8 and 6.1.1.4'

loop_
_geom_angle_atom_site_label_1
_geom_angle_atom_site_label_2
_geom_angle_atom_site_label_3
_geom_angle
O2 N1 O1 123.7(2)
O2 N1 C1 118.7(2)
O1 N1 C1 117.6(2)
O3 N2 O4 122.35(18)
O3 N2 C5 119.21(17)
O4 N2 C5 118.44(17)
C4 N3 N4 118.71(18)
C4 N3 H1 115.9(18)
N4 N3 H1 124.7(18)
C7 N4 N3 117.04(17)
C6 C1 C2 121.13(19)
C6 C1 N1 119.7(2)
C2 C1 N1 119.1(2)
C3 C2 C1 120.1(2)
C3 C2 H2 120.0
C1 C2 H2 120.0
C2 C3 C4 121.3(2)
C2 C3 H3 119.3
C4 C3 H3 119.3
N3 C4 C3 120.61(19)
N3 C4 C5 122.87(19)
C3 C4 C5 116.50(18)
C6 C5 C4 121.92(19)
C6 C5 N2 115.96(18)
C4 C5 N2 122.11(18)
C1 C6 C5 118.87(19)
C1 C6 H6 120.6
C5 C6 H6 120.6
N4 C7 C9 115.64(18)
N4 C7 C8 123.65(19)
C9 C7 C8 120.67(18)
C7 C8 H8A 109.5
C7 C8 H8B 109.5
H8A C8 H8B 109.5
C7 C8 H8C 109.5
H8A C8 H8C 109.5
H8B C8 H8C 109.5
C14 C9 C10 116.90(19)
C14 C9 C7 119.95(18)
C10 C9 C7 123.14(18)
C11 C10 C9 121.17(19)
C11 C10 H10 119.4
C9 C10 H10 119.4
C10 C11 C12 122.13(19)
C10 C11 H11 118.9
C12 C11 H11 118.9
C11 C12 C13 116.37(18)
C11 C12 C15 120.84(18)
C13 C12 C15 122.78(18)
C14 C13 C12 121.62(19)
C14 C13 H13 119.2
C12 C13 H13 119.2
C13 C14 C9 121.80(19)
C13 C14 H14 119.1
C9 C14 H14 119.1
C16 C15 C12 120.17(19)
C16 C15 C20 119.44(18)
C12 C15 C20 120.38(17)
C15 C16 C17 126.2(2)
C15 C16 H16 116.9
C17 C16 H16 116.9
C16 C17 C18 109.57(16)
C16 C17 C29 108.79(19)
C18 C17 C29 109.74(17)
C16 C17 C28 110.14(17)
C18 C17 C28 110.99(19)
C29 C17 C28 107.57(19)
C19 C18 C17 122.07(19)
C19 C18 H18 119.0
C17 C18 H18 119.0
C18 C19 C23 129.19(19)
C18 C19 C20 123.6(2)
C23 C19 C20 107.07(17)
C15 C20 C19 109.84(16)
C15 C20 C30 112.21(17)
C19 C20 C30 106.87(16)
C15 C20 C21 116.18(16)
C19 C20 C21 102.68(16)
C30 C20 C21 108.27(17)
C22 C21 C20 103.82(16)
C22 C21 H21A 111.0
C20 C21 H21A 111.0
C22 C21 H21B 111.0
C20 C21 H21B 111.0
H21A C21 H21B 109.0
C27 C22 C23 120.0(2)
C27 C22 C21 129.32(19)
C23 C22 C21 110.65(18)
C24 C23 C22 120.5(2)
C24 C23 C19 130.45(19)
C22 C23 C19 109.05(18)
C25 C24 C23 118.8(2)
C25 C24 H24 120.6
C23 C24 H24 120.6
C26 C25 C24 120.8(2)
C26 C25 H25 119.6
C24 C25 H25 119.6
C25 C26 C27 120.4(2)
C25 C26 H26 119.8
C27 C26 H26 119.8
C22 C27 C26 119.4(2)
C22 C27 H27 120.3
C26 C27 H27 120.3
C17 C28 H28A 109.5
C17 C28 H28B 109.5
H28A C28 H28B 109.5
C17 C28 H28C 109.5
H28A C28 H28C 109.5
H28B C28 H28C 109.5
C17 C29 H29A 109.5
C17 C29 H29B 109.5
H29A C29 H29B 109.5
C17 C29 H29C 109.5
H29A C29 H29C 109.5
H29B C29 H29C 109.5
C20 C30 H30A 109.5
C20 C30 H30B 109.5
H30A C30 H30B 109.5
C20 C30 H30C 109.5
H30A C30 H30C 109.5
H30B C30 H30C 109.5

loop_
_geom_bond_atom_site_label_1
_geom_bond_atom_site_label_2
_geom_bond_distance
O1 N1 1.237(3)
O2 N1 1.234(3)
O3 N2 1.221(2)
O4 N2 1.245(2)
N1 C1 1.448(3)
N2 C5 1.446(3)
N3 C4 1.356(3)
N3 N4 1.380(2)
N3 H1 0.90(3)
N4 C7 1.287(3)
C1 C6 1.367(3)
C1 C2 1.401(3)
C2 C3 1.362(3)
C2 H2 0.9500
C3 C4 1.416(3)
C3 H3 0.9500
C4 C5 1.423(3)
C5 C6 1.387(3)
C6 H6 0.9500
C7 C9 1.482(3)
C7 C8 1.506(3)
C8 H8A 0.9800
C8 H8B 0.9800
C8 H8C 0.9800
C9 C14 1.399(3)
C9 C10 1.396(3)
C10 C11 1.381(3)
C10 H10 0.9500
C11 C12 1.398(3)
C11 H11 0.9500
C12 C13 1.401(3)
C12 C15 1.494(3)
C13 C14 1.376(3)
C13 H13 0.9500
C14 H14 0.9500
C15 C16 1.338(3)
C15 C20 1.518(3)
C16 C17 1.507(3)
C16 H16 0.9500
C17 C18 1.506(3)
C17 C29 1.542(3)
C17 C28 1.545(3)
C18 C19 1.330(3)
C18 H18 0.9500
C19 C23 1.473(3)
C19 C20 1.532(3)
C20 C30 1.551(3)
C20 C21 1.560(3)
C21 C22 1.510(3)
C21 H21A 0.9900
C21 H21B 0.9900
C22 C27 1.382(3)
C22 C23 1.401(3)
C23 C24 1.391(3)
C24 C25 1.389(3)
C24 H24 0.9500
C25 C26 1.382(3)
C25 H25 0.9500
C26 C27 1.393(3)
C26 H26 0.9500
C27 H27 0.9500
C28 H28A 0.9800
C28 H28B 0.9800
C28 H28C 0.9800
C29 H29A 0.9800
C29 H29B 0.9800
C29 H29C 0.9800
C30 H30A 0.9800
C30 H30B 0.9800
C30 H30C 0.9800
